data_4501194
loop_
_publ_author_name
'Nath, Naba K.'
'Kumar, S. Sudalai'
'Nangia, Ashwini'

_publ_section_title
;
 Neutral and Zwitterionic Polymorphs of 2-(p-Tolylamino)nicotinic Acid
;
_journal_issue 10
_journal_name_full 'Crystal Growth &amp; Design'
_journal_page_first 4594
_journal_paper_doi 10.1021/cg200853u
_journal_volume 11
_journal_year 2011
_chemical_formula_sum 'C27 H22 N4 O10'
_chemical_formula_weight 562.49
_space_group_IT_number 2
_symmetry_cell_setting triclinic
_symmetry_space_group_name_Hall '-P 1'
_symmetry_space_group_name_H-M 'P -1'
_atom_sites_solution_hydrogens geom
_atom_sites_solution_primary direct
_atom_sites_solution_secondary difmap
_audit_creation_method SHELXL-97
_cell_angle_alpha 64.870(11)
_cell_angle_beta 86.132(9)
_cell_angle_gamma 85.992(9)
_cell_formula_units_Z 2
_cell_length_a 7.8000(8)
_cell_length_b 13.0415(16)
_cell_length_c 14.0098(15)
_cell_measurement_reflns_used 4752
_cell_measurement_temperature 293(2)
_cell_measurement_theta_max 29.1092
_cell_measurement_theta_min 2.8065
_cell_volume 1286.0(3)
_computing_cell_refinement
;
 CrysAlisPro, Oxford Diffraction Ltd.,
 Version 1.171.33.55 (release 05-01-2010 CrysAlis171 .NET)
 (compiled Jan 5 2010,16:28:46)
;
_computing_data_collection
;
 CrysAlisPro, Oxford Diffraction Ltd.,
 Version 1.171.33.55 (release 05-01-2010 CrysAlis171 .NET)
 (compiled Jan 5 2010,16:28:46)
;
_computing_data_reduction
;
 CrysAlisPro, Oxford Diffraction Ltd.,
 Version 1.171.33.55 (release 05-01-2010 CrysAlis171 .NET)
 (compiled Jan 5 2010,16:28:46)
;
_computing_molecular_graphics
;
 OLEX2: a complete structure solution, refinement and analysis program.
 Dolomanov et al., J. Appl. Cryst. (2009). 42, 339-341
;
_computing_publication_material
;
 OLEX2: a complete structure solution, refinement and analysis program.
 Dolomanov et al., J. Appl. Cryst. (2009). 42, 339-341
;
_computing_structure_refinement 'SHELXL-97 (Sheldrick, 1997)'
_computing_structure_solution 'SHELXS-97 (Sheldrick, 1990)/Bruker'
_diffrn_ambient_temperature 293(2)
_diffrn_detector_area_resol_mean 16.3291
_diffrn_measured_fraction_theta_full 0.999
_diffrn_measured_fraction_theta_max 0.999
_diffrn_measurement_details
;
 1 omega -49.00 49.00 1.0000 30.0000
 omega____ theta____ kappa____ phi______ frames
 - 18.7785 -77.0000 -120.0000 98
 2 omega -7.00 83.00 1.0000 30.0000
 omega____ theta____ kappa____ phi______ frames
 - 18.7785 77.0000 0.0000 90
 3 omega -51.00 49.00 1.0000 30.0000
 omega____ theta____ kappa____ phi______ frames
 - 18.7785 -77.0000 150.0000 100
 4 omega -47.00 9.00 1.0000 30.0000
 omega____ theta____ kappa____ phi______ frames
 - -19.0128 77.0000 90.0000 56
 5 omega 1.00 52.00 1.0000 30.0000
 omega____ theta____ kappa____ phi______ frames
 - -19.0128 37.0000 120.0000 51
;
_diffrn_measurement_device_type 'Xcalibur, Eos, Gemini'
_diffrn_measurement_method '\w scans'
_diffrn_orient_matrix_UB_11 0.0016853
_diffrn_orient_matrix_UB_12 0.0377538
_diffrn_orient_matrix_UB_13 -0.0543238
_diffrn_orient_matrix_UB_21 -0.0045241
_diffrn_orient_matrix_UB_22 0.0467954
_diffrn_orient_matrix_UB_23 0.0134618
_diffrn_orient_matrix_UB_31 0.0911108
_diffrn_orient_matrix_UB_32 -0.0011241
_diffrn_orient_matrix_UB_33 -0.0006718
_diffrn_radiation_monochromator graphite
_diffrn_radiation_source 'fine-focus sealed tube'
_diffrn_radiation_type 'Mo K\a'
_diffrn_radiation_wavelength 0.7107
_diffrn_reflns_av_R_equivalents 0.0153
_diffrn_reflns_av_sigmaI/netI 0.0281
_diffrn_reflns_limit_h_max 9
_diffrn_reflns_limit_h_min -9
_diffrn_reflns_limit_k_max 16
_diffrn_reflns_limit_k_min -16
_diffrn_reflns_limit_l_max 17
_diffrn_reflns_limit_l_min -13
_diffrn_reflns_number 9618
_diffrn_reflns_theta_full 26.37
_diffrn_reflns_theta_max 26.37
_diffrn_reflns_theta_min 2.81
_exptl_absorpt_coefficient_mu 0.113
_exptl_absorpt_correction_T_max 1.0
_exptl_absorpt_correction_T_min 0.86559
_exptl_absorpt_correction_type multi-scan
_exptl_absorpt_process_details
;
 CrysAlisPro, Oxford Diffraction Ltd.,
 Version 1.171.33.55 (release 05-01-2010 CrysAlis171 .NET)
 (compiled Jan 5 2010,16:28:46)
 Empirical absorption correction using spherical harmonics,
 implemented in SCALE3 ABSPACK scaling algorithm.
;
_exptl_crystal_density_diffrn 1.453
_exptl_crystal_density_method 'not measured'
_exptl_crystal_F_000 584
_exptl_crystal_size_max 0.42
_exptl_crystal_size_mid 0.38
_exptl_crystal_size_min 0.33
_refine_diff_density_max 0.220
_refine_diff_density_min -0.168
_refine_diff_density_rms 0.037
_refine_ls_extinction_coef 0.0093(17)
_refine_ls_extinction_expression Fc^*^=kFc[1+0.001xFc^2^\l^3^/sin(2\q)]^-1/4^
_refine_ls_extinction_method SHELXL
_refine_ls_goodness_of_fit_ref 1.039
_refine_ls_hydrogen_treatment mixed
_refine_ls_matrix_type full
_refine_ls_number_parameters 388
_refine_ls_number_reflns 5273
_refine_ls_number_restraints 0
_refine_ls_restrained_S_all 1.039
_refine_ls_R_factor_all 0.0616
_refine_ls_R_factor_gt 0.0399
_refine_ls_shift/su_max 0.000
_refine_ls_shift/su_mean 0.000
_refine_ls_structure_factor_coef Fsqd
_refine_ls_weighting_details
;
calc w=1/[\s^2^(Fo^2^)+(0.0634P)^2^+0.0000P] where P=(Fo^2^+2Fc^2^)/3
;
_refine_ls_weighting_scheme calc
_refine_ls_wR_factor_gt 0.1033
_refine_ls_wR_factor_ref 0.1099
_reflns_number_gt 3625
_reflns_number_total 5273
_reflns_threshold_expression >2sigma(I)
_cod_data_source_file cg200853u_si_006.cif
_cod_data_source_block TNA-NBA
_cod_depositor_comments
;
The following automatic conversions were performed:

'_symmetry_cell_setting' value 'Triclinic' changed to 'triclinic'
according to /home/saulius/struct/CIF-dictionaries/cif_core.dic
dictionary named 'cif_core.dic' version 2.4.1 from 2010-06-29.

Automatic conversion script
Id: cif_fix_values 1715 2011-07-08 13:25:40Z adriana 
;
_cod_database_code 4501194

loop_
_symmetry_equiv_pos_as_xyz
'x, y, z'
'-x, -y, -z'

loop_
_atom_site_label
_atom_site_type_symbol
_atom_site_fract_x
_atom_site_fract_y
_atom_site_fract_z
_atom_site_U_iso_or_equiv
_atom_site_adp_type
_atom_site_occupancy
_atom_site_symmetry_multiplicity
_atom_site_calc_flag
_atom_site_refinement_flags
O1 O 0.08674(14) 0.47425(8) 0.29912(8) 0.0486(3) Uani 1 1 d .
C2 C 0.19628(16) 0.50550(11) 0.43683(10) 0.0310(3) Uani 1 1 d .
O2 O 0.07843(17) 0.64930(9) 0.28570(9) 0.0659(4) Uani 1 1 d .
N2 N 0.18341(17) 0.69063(10) 0.43922(10) 0.0409(3) Uani 1 1 d .
N1 N 0.30568(16) 0.53573(10) 0.57636(9) 0.0392(3) Uani 1 1 d .
C6 C 0.22672(17) 0.58105(11) 0.48282(10) 0.0322(3) Uani 1 1 d .
O6 O 0.49084(16) 0.64539(10) 0.68328(9) 0.0624(4) Uani 1 1 d .
O3 O 0.93109(17) 0.58055(10) 1.12584(9) 0.0638(4) Uani 1 1 d .
O4 O 0.83326(17) 0.42543(10) 1.12394(9) 0.0633(4) Uani 1 1 d .
O5 O 0.52432(16) 0.47824(10) 0.80845(9) 0.0594(3) Uani 1 1 d .
N3 N 0.53931(17) 0.57996(12) 0.77122(10) 0.0456(3) Uani 1 1 d .
C3 C 0.24327(18) 0.39355(11) 0.49023(11) 0.0368(3) Uani 1 1 d .
H3 H 0.2233 0.3438 0.4608 0.044 Uiso 1 1 calc R
C1 C 0.11353(18) 0.54650(11) 0.33185(11) 0.0339(3) Uani 1 1 d .
C7 C 0.20232(19) 0.77197(11) 0.48089(11) 0.0378(4) Uani 1 1 d .
C5 C 0.3504(2) 0.42471(13) 0.62815(12) 0.0449(4) Uani 1 1 d .
H5 H 0.4025 0.3986 0.6926 0.054 Uiso 1 1 calc R
C4 C 0.3200(2) 0.35114(13) 0.58722(12) 0.0454(4) Uani 1 1 d .
H4 H 0.3496 0.2743 0.6228 0.055 Uiso 1 1 calc R
C16 C 0.68921(19) 0.55759(12) 0.92682(11) 0.0380(4) Uani 1 1 d .
H16 H 0.6876 0.4794 0.9501 0.046 Uiso 1 1 calc R
C17 C 0.61749(19) 0.62946(12) 0.83364(11) 0.0405(4) Uani 1 1 d .
C14 C 0.8454(2) 0.52614(13) 1.08606(12) 0.0417(4) Uani 1 1 d .
C15 C 0.76437(19) 0.60423(12) 0.98560(11) 0.0391(4) Uani 1 1 d .
C8 C 0.1348(2) 0.75769(13) 0.57896(12) 0.0478(4) Uani 1 1 d .
H8 H 0.0803 0.6915 0.6222 0.057 Uiso 1 1 calc R
C10 C 0.2250(2) 0.94187(14) 0.55098(13) 0.0502(4) Uani 1 1 d .
C9 C 0.1480(2) 0.84160(14) 0.61293(13) 0.0546(4) Uani 1 1 d .
H9 H 0.1035 0.8302 0.6798 0.065 Uiso 1 1 calc R
C12 C 0.2815(2) 0.87050(13) 0.41829(12) 0.0512(4) Uani 1 1 d .
H12 H 0.3289 0.8811 0.3522 0.061 Uiso 1 1 calc R
C18 C 0.6155(3) 0.74421(14) 0.79708(14) 0.0636(5) Uani 1 1 d .
H18 H 0.5654 0.7908 0.7337 0.076 Uiso 1 1 calc R
C11 C 0.2908(2) 0.95370(14) 0.45366(14) 0.0582(5) Uani 1 1 d .
H11 H 0.3436 1.0204 0.4099 0.070 Uiso 1 1 calc R
C20 C 0.7638(3) 0.72020(14) 0.94968(13) 0.0586(5) Uani 1 1 d .
H20 H 0.8139 0.7518 0.9888 0.070 Uiso 1 1 calc R
C19 C 0.6894(3) 0.78974(15) 0.85611(16) 0.0798(7) Uani 1 1 d .
H19 H 0.6890 0.8680 0.8326 0.096 Uiso 1 1 calc R
C13 C 0.2332(3) 1.03575(16) 0.58670(17) 0.0752(6) Uani 1 1 d .
H13A H 0.2901 1.0985 0.5325 0.113 Uiso 1 1 calc R
H13C H 0.2959 1.0083 0.6501 0.113 Uiso 1 1 calc R
H13B H 0.1186 1.0600 0.6001 0.113 Uiso 1 1 calc R
H2 H 0.146(2) 0.7129(14) 0.3765(14) 0.058(5) Uiso 1 1 d .
H3A H 0.982(3) 0.5355(18) 1.1877(18) 0.095(7) Uiso 1 1 d .
O8 O 0.10114(16) 1.18695(9) 0.85412(9) 0.0526(3) Uani 1 1 d .
O7 O -0.01413(17) 1.11083(9) 0.75939(9) 0.0620(4) Uani 1 1 d .
O9 O 0.42082(17) 0.95077(12) 1.15887(9) 0.0674(4) Uani 1 1 d .
C24 C 0.3145(2) 0.87766(13) 1.05165(12) 0.0450(4) Uani 1 1 d .
C23 C 0.24525(18) 0.98266(12) 0.98748(11) 0.0384(3) Uani 1 1 d .
H23 H 0.2584 1.0453 1.0013 0.046 Uiso 1 1 calc R
C21 C 0.0731(2) 1.10231(12) 0.83069(11) 0.0399(4) Uani 1 1 d .
C22 C 0.15572(19) 0.99256(12) 0.90195(11) 0.0384(3) Uani 1 1 d .
N4 N 0.40600(19) 0.86691(14) 1.14413(11) 0.0575(4) Uani 1 1 d .
C27 C 0.1389(2) 0.89783(13) 0.88270(13) 0.0530(4) Uani 1 1 d .
H27 H 0.0781 0.9045 0.8253 0.064 Uiso 1 1 calc R
C25 C 0.2997(3) 0.78339(14) 1.03335(15) 0.0619(5) Uani 1 1 d .
H25 H 0.3486 0.7136 1.0780 0.074 Uiso 1 1 calc R
O10 O 0.4630(2) 0.77491(13) 1.20169(13) 0.1111(6) Uani 1 1 d .
C26 C 0.2115(3) 0.79394(14) 0.94791(15) 0.0677(6) Uani 1 1 d .
H26 H 0.2007 0.7311 0.9340 0.081 Uiso 1 1 calc R
H8A H 0.037(3) 1.2534(18) 0.8052(17) 0.091(7) Uiso 1 1 d .
H1 H 0.328(2) 0.5826(13) 0.6018(12) 0.046(4) Uiso 1 1 d .

loop_
_atom_site_aniso_label
_atom_site_aniso_U_11
_atom_site_aniso_U_22
_atom_site_aniso_U_33
_atom_site_aniso_U_23
_atom_site_aniso_U_13
_atom_site_aniso_U_12
O1 0.0704(8) 0.0383(6) 0.0412(6) -0.0176(5) -0.0262(5) -0.0005(5)
C2 0.0310(8) 0.0325(7) 0.0296(7) -0.0124(6) -0.0088(6) 0.0002(6)
O2 0.1158(11) 0.0377(6) 0.0495(7) -0.0201(5) -0.0515(7) 0.0198(6)
N2 0.0603(9) 0.0316(7) 0.0329(7) -0.0144(5) -0.0179(6) 0.0039(6)
N1 0.0504(8) 0.0376(7) 0.0336(7) -0.0174(6) -0.0177(6) 0.0022(6)
C6 0.0340(8) 0.0330(8) 0.0292(7) -0.0120(6) -0.0086(6) 0.0006(6)
O6 0.0820(9) 0.0645(8) 0.0437(7) -0.0228(6) -0.0348(6) 0.0069(6)
O3 0.0963(10) 0.0478(7) 0.0501(7) -0.0176(6) -0.0425(7) -0.0046(6)
O4 0.0894(9) 0.0408(7) 0.0596(8) -0.0166(6) -0.0367(7) 0.0003(6)
O5 0.0788(9) 0.0476(7) 0.0613(8) -0.0288(6) -0.0283(6) -0.0007(6)
N3 0.0502(8) 0.0510(8) 0.0430(8) -0.0256(7) -0.0183(6) 0.0058(6)
C3 0.0418(8) 0.0343(8) 0.0369(8) -0.0168(6) -0.0113(7) 0.0024(6)
C1 0.0386(8) 0.0328(8) 0.0307(7) -0.0126(6) -0.0111(6) 0.0010(6)
C7 0.0490(9) 0.0312(8) 0.0356(8) -0.0154(6) -0.0147(7) 0.0034(7)
C5 0.0545(10) 0.0415(9) 0.0345(8) -0.0107(7) -0.0218(7) 0.0088(7)
C4 0.0565(10) 0.0338(8) 0.0419(9) -0.0109(7) -0.0211(8) 0.0090(7)
C16 0.0457(9) 0.0347(8) 0.0366(8) -0.0166(6) -0.0121(7) -0.0001(6)
C17 0.0471(9) 0.0436(9) 0.0373(8) -0.0222(7) -0.0140(7) 0.0014(7)
C14 0.0503(10) 0.0414(9) 0.0393(8) -0.0212(7) -0.0144(7) 0.0003(7)
C15 0.0463(9) 0.0387(8) 0.0364(8) -0.0188(7) -0.0114(7) 0.0004(7)
C8 0.0628(11) 0.0385(9) 0.0420(9) -0.0162(7) -0.0013(8) -0.0081(8)
C10 0.0604(11) 0.0440(9) 0.0550(10) -0.0289(8) -0.0069(8) -0.0007(8)
C9 0.0713(12) 0.0549(11) 0.0462(9) -0.0297(8) 0.0027(8) -0.0073(9)
C12 0.0757(12) 0.0423(9) 0.0370(8) -0.0178(7) 0.0020(8) -0.0087(8)
C18 0.0978(15) 0.0437(10) 0.0474(10) -0.0134(8) -0.0367(10) 0.0032(9)
C11 0.0844(14) 0.0389(9) 0.0523(10) -0.0189(8) 0.0039(9) -0.0174(9)
C20 0.0879(14) 0.0446(9) 0.0505(10) -0.0232(8) -0.0296(9) -0.0030(9)
C19 0.135(2) 0.0363(10) 0.0706(13) -0.0186(9) -0.0514(13) 0.0015(11)
C13 0.0952(16) 0.0620(12) 0.0881(15) -0.0507(11) -0.0002(12) -0.0082(11)
O8 0.0767(8) 0.0352(6) 0.0451(6) -0.0136(5) -0.0301(6) 0.0074(6)
O7 0.0861(9) 0.0564(7) 0.0506(7) -0.0274(6) -0.0363(7) 0.0169(6)
O9 0.0747(9) 0.0746(9) 0.0485(7) -0.0197(7) -0.0178(6) -0.0022(7)
C24 0.0448(9) 0.0441(9) 0.0359(8) -0.0076(7) -0.0064(7) 0.0059(7)
C23 0.0411(9) 0.0355(8) 0.0334(8) -0.0096(6) -0.0033(7) 0.0008(6)
C21 0.0466(9) 0.0399(9) 0.0313(7) -0.0134(6) -0.0074(7) 0.0045(7)
C22 0.0422(9) 0.0369(8) 0.0322(7) -0.0112(6) -0.0021(7) 0.0014(6)
N4 0.0549(9) 0.0575(10) 0.0450(8) -0.0066(7) -0.0144(7) 0.0059(7)
C27 0.0744(12) 0.0418(9) 0.0432(9) -0.0178(8) -0.0095(8) 0.0008(8)
C25 0.0787(14) 0.0383(9) 0.0571(11) -0.0105(8) -0.0118(10) 0.0156(9)
O10 0.1449(16) 0.0707(10) 0.0955(12) -0.0097(9) -0.0769(11) 0.0382(9)
C26 0.1014(16) 0.0387(10) 0.0645(12) -0.0236(9) -0.0132(11) 0.0086(10)

loop_
_atom_type_symbol
_atom_type_description
_atom_type_scat_dispersion_real
_atom_type_scat_dispersion_imag
_atom_type_scat_source
H H 0.0000 0.0000 'International Tables Vol C Tables 4.2.6.8 and 6.1.1.4'
N N 0.0061 0.0033 'International Tables Vol C Tables 4.2.6.8 and 6.1.1.4'
C C 0.0033 0.0016 'International Tables Vol C Tables 4.2.6.8 and 6.1.1.4'
O O 0.0106 0.0060 'International Tables Vol C Tables 4.2.6.8 and 6.1.1.4'

loop_
_geom_angle_atom_site_label_1
_geom_angle_atom_site_label_2
_geom_angle_atom_site_label_3
_geom_angle
O1 C1 C2 117.42(12)
C2 C3 H3 118.9
C2 C3 C4 122.29(12)
O2 C1 O1 125.63(12)
O2 C1 C2 116.95(12)
N2 C6 C2 123.67(12)
N2 C6 N1 119.49(12)
N1 C6 C2 116.84(12)
N1 C5 H5 119.8
N1 C5 C4 120.49(13)
C6 C2 C1 121.67(12)
C6 N2 C7 127.77(12)
C6 N2 H2 112.5(11)
C6 N1 H1 116.1(10)
O6 N3 C17 117.38(13)
O3 C14 C15 112.19(13)
O4 C14 O3 124.88(14)
O4 C14 C15 122.93(12)
O5 N3 O6 123.46(12)
O5 N3 C17 119.15(12)
C3 C2 C6 118.46(11)
C3 C2 C1 119.88(11)
C3 C4 H4 120.9
C7 N2 H2 119.6(11)
C7 C8 H8 120.0
C7 C8 C9 119.93(14)
C7 C12 H12 120.1
C7 C12 C11 119.80(15)
C5 N1 C6 123.77(12)
C5 N1 H1 120.2(10)
C5 C4 C3 118.11(13)
C5 C4 H4 120.9
C4 C3 H3 118.9
C4 C5 H5 119.8
C16 C17 N3 118.43(13)
C16 C15 C14 118.59(13)
C17 C16 H16 120.7
C17 C16 C15 118.52(13)
C17 C18 H18 120.8
C17 C18 C19 118.41(15)
C14 O3 H3A 114.8(13)
C15 C16 H16 120.7
C15 C20 H20 119.8
C15 C20 C19 120.30(14)
C8 C7 N2 122.23(13)
C8 C9 C10 122.10(16)
C8 C9 H9 118.9
C10 C9 H9 118.9
C10 C11 C12 122.50(15)
C10 C11 H11 118.8
C10 C13 H13A 109.5
C10 C13 H13C 109.5
C10 C13 H13B 109.5
C9 C8 H8 120.0
C9 C10 C13 122.02(17)
C12 C7 N2 118.61(14)
C12 C7 C8 119.04(13)
C12 C11 H11 118.8
C18 C17 N3 118.88(13)
C18 C17 C16 122.70(13)
C18 C19 H19 119.7
C11 C10 C9 116.61(14)
C11 C10 C13 121.36(16)
C11 C12 H12 120.1
C20 C15 C16 119.55(13)
C20 C15 C14 121.85(13)
C20 C19 C18 120.51(15)
C20 C19 H19 119.7
C19 C18 H18 120.8
C19 C20 H20 119.8
H13A C13 H13C 109.5
H13A C13 H13B 109.5
H13C C13 H13B 109.5
O8 C21 C22 113.76(12)
O7 C21 O8 124.00(14)
O7 C21 C22 122.23(13)
O9 N4 C24 118.87(14)
C24 C23 H23 120.9
C24 C23 C22 118.24(14)
C24 C25 H25 120.6
C24 C25 C26 118.77(15)
C23 C24 N4 118.07(15)
C23 C22 C21 121.48(13)
C23 C22 C27 119.75(14)
C21 O8 H8A 107.0(12)
C22 C23 H23 120.9
C22 C27 H27 119.7
C27 C22 C21 118.76(13)
C27 C26 H26 120.0
C25 C24 C23 122.69(14)
C25 C24 N4 119.23(14)
C25 C26 C27 119.96(16)
C25 C26 H26 120.0
O10 N4 O9 122.88(15)
O10 N4 C24 118.25(17)
C26 C27 C22 120.59(15)
C26 C27 H27 119.7
C26 C25 H25 120.6

loop_
_geom_bond_atom_site_label_1
_geom_bond_atom_site_label_2
_geom_bond_distance
O1 C1 1.2447(16)
C2 C6 1.4265(18)
C2 C3 1.3639(18)
C2 C1 1.5092(17)
O2 C1 1.2357(16)
N2 C6 1.3222(17)
N2 C7 1.4310(17)
N2 H2 0.866(17)
N1 C6 1.3587(16)
N1 C5 1.3474(18)
N1 H1 0.860(16)
O6 N3 1.2303(16)
O3 C14 1.3088(16)
O3 H3A 0.92(2)
O4 C14 1.1976(17)
O5 N3 1.2130(16)
N3 C17 1.4696(18)
C3 H3 0.9300
C3 C4 1.3913(18)
C7 C8 1.378(2)
C7 C12 1.372(2)
C5 H5 0.9300
C5 C4 1.350(2)
C4 H4 0.9300
C16 H16 0.9300
C16 C17 1.3717(19)
C16 C15 1.3900(18)
C17 C18 1.360(2)
C14 C15 1.493(2)
C15 C20 1.376(2)
C8 H8 0.9300
C8 C9 1.378(2)
C10 C9 1.378(2)
C10 C11 1.373(2)
C10 C13 1.513(2)
C9 H9 0.9300
C12 H12 0.9300
C12 C11 1.379(2)
C18 H18 0.9300
C18 C19 1.378(2)
C11 H11 0.9300
C20 H20 0.9300
C20 C19 1.377(2)
C19 H19 0.9300
C13 H13A 0.9600
C13 H13C 0.9600
C13 H13B 0.9600
O8 C21 1.3136(17)
O8 H8A 0.98(2)
O7 C21 1.2082(16)
O9 N4 1.2103(18)
C24 C23 1.375(2)
C24 N4 1.471(2)
C24 C25 1.372(2)
C23 H23 0.9300
C23 C22 1.382(2)
C21 C22 1.485(2)
C22 C27 1.388(2)
N4 O10 1.1997(18)
C27 H27 0.9300
C27 C26 1.379(2)
C25 H25 0.9300
C25 C26 1.372(3)
C26 H26 0.9300
